data_4069032
loop_
_publ_author_name
'Varga, Vojtech'
'C\'isa\<rov\'a, Ivana'
'Gyepes, R\'obert'
'Hor\'a\<cek, Michal'
'Kubi\<sta, Ji\<r\'i'
'Mach, Karel'

_publ_section_title
;
 Evaluation of the Oxygen \p-Donation in Permethyltitanocene Silanolates
 and Alcoholates
;
_journal_issue 6
_journal_name_full Organometallics
_journal_page_first 1748
_journal_paper_doi 10.1021/om801209f
_journal_volume 28
_journal_year 2009
_chemical_compound_source 'synthesized by the authors'
_chemical_formula_moiety 'C24 H39 O Ti'
_chemical_formula_sum 'C24 H39 O Ti'
_chemical_formula_weight 391.45
_chemical_name_systematic
; 
 ? 
;
_space_group_IT_number 14
_symmetry_cell_setting monoclinic
_symmetry_space_group_name_Hall '-P 2ybc'
_symmetry_space_group_name_H-M 'P 1 21/c 1'
_atom_sites_solution_hydrogens difmap
_atom_sites_solution_primary direct
_atom_sites_solution_secondary difmap
_audit_creation_method SHELXL-97
_cell_angle_alpha 90.00
_cell_angle_beta 109.4532(9)
_cell_angle_gamma 90.00
_cell_formula_units_Z 4
_cell_length_a 14.89220(10)
_cell_length_b 10.8752(2)
_cell_length_c 14.7644(2)
_cell_measurement_reflns_used 5418
_cell_measurement_temperature 150(2)
_cell_measurement_theta_max 27.5
_cell_measurement_theta_min 1
_cell_volume 2254.67(6)
_computing_cell_refinement 'COLLECT and DENZO'
_computing_data_collection 'COLLECT (Hooft, 1998) and DENZO (Otwinowski & Minor, 1997)'
_computing_data_reduction 'COLLECT and DENZO'
_computing_structure_refinement 'SHELXL-97 (Sheldrick, 1997)'
_computing_structure_solution 'SIR92 (Altomare et al., 1994)'
_diffrn_ambient_temperature 150(2)
_diffrn_detector_area_resol_mean 9.091
_diffrn_measured_fraction_theta_full 0.997
_diffrn_measured_fraction_theta_max 0.997
_diffrn_measurement_device_type 'Nonius KappaCCD area detector'
_diffrn_measurement_method '\f and \w scans to fill the Ewald sphere'
_diffrn_radiation_monochromator graphite
_diffrn_radiation_source 'fine-focus sealed tube'
_diffrn_radiation_type MoK\a
_diffrn_radiation_wavelength 0.71073
_diffrn_reflns_av_R_equivalents 0.032
_diffrn_reflns_av_sigmaI/netI 0.0162
_diffrn_reflns_limit_h_max 19
_diffrn_reflns_limit_h_min -19
_diffrn_reflns_limit_k_max 14
_diffrn_reflns_limit_k_min -14
_diffrn_reflns_limit_l_max 19
_diffrn_reflns_limit_l_min -19
_diffrn_reflns_number 49598
_diffrn_reflns_theta_full 27.51
_diffrn_reflns_theta_max 27.51
_diffrn_reflns_theta_min 2.93
_diffrn_standards_number 0
_exptl_absorpt_coefficient_mu 0.389
_exptl_absorpt_correction_type none
_exptl_crystal_colour braun
_exptl_crystal_density_diffrn 1.153
_exptl_crystal_density_method 'not measured'
_exptl_crystal_description prism
_exptl_crystal_F_000 852
_exptl_crystal_size_max 0.5
_exptl_crystal_size_mid 0.4
_exptl_crystal_size_min 0.36
_refine_diff_density_max 0.311
_refine_diff_density_min -0.285
_refine_diff_density_rms 0.045
_refine_ls_extinction_method none
_refine_ls_goodness_of_fit_ref 1.040
_refine_ls_hydrogen_treatment constr
_refine_ls_matrix_type full
_refine_ls_number_parameters 248
_refine_ls_number_reflns 5179
_refine_ls_number_restraints 0
_refine_ls_restrained_S_all 1.040
_refine_ls_R_factor_all 0.0358
_refine_ls_R_factor_gt 0.0320
_refine_ls_shift/su_max 0.001
_refine_ls_shift/su_mean 0.000
_refine_ls_structure_factor_coef Fsqd
_refine_ls_weighting_details 'calc w=1/[\s^2^(Fo^2^)+(0.0448P)^2^+1.1108P] where P=(Fo^2^+2Fc^2^)/3'
_refine_ls_weighting_scheme calc
_refine_ls_wR_factor_gt 0.0873
_refine_ls_wR_factor_ref 0.0902
_reflns_number_gt 4716
_reflns_number_total 5179
_reflns_threshold_expression I>2\s(I)
_cod_data_source_file om801209f_si_001.cif
_cod_data_source_block me5tiotbu-mach_structure_6
_cod_original_cell_volume 2254.67(5)
_cod_original_sg_symbol_H-M 'P 21/c'
_cod_database_code 4069032

loop_
_symmetry_equiv_pos_as_xyz
'x, y, z'
'-x, y+1/2, -z+1/2'
'-x, -y, -z'
'x, -y-1/2, z-1/2'

loop_
_atom_site_label
_atom_site_type_symbol
_atom_site_fract_x
_atom_site_fract_y
_atom_site_fract_z
_atom_site_U_iso_or_equiv
_atom_site_adp_type
_atom_site_occupancy
_atom_site_symmetry_multiplicity
_atom_site_calc_flag
_atom_site_refinement_flags
Ti1 Ti 0.243971(14) 0.051200(19) 0.830034(14) 0.01575(7) Uani 1 1 d .
O1 O 0.27723(7) -0.11488(8) 0.84312(7) 0.0249(2) Uani 1 1 d .
C1 C 0.21865(10) 0.03123(13) 0.65932(9) 0.0237(3) Uani 1 1 d .
C2 C 0.31705(9) 0.05264(12) 0.70505(9) 0.0215(3) Uani 1 1 d .
C3 C 0.32844(9) 0.17121(12) 0.74728(9) 0.0218(3) Uani 1 1 d .
C4 C 0.23709(9) 0.22648(12) 0.72180(9) 0.0231(3) Uani 1 1 d .
C5 C 0.16877(9) 0.13838(13) 0.67156(9) 0.0243(3) Uani 1 1 d .
C6 C 0.17295(12) -0.07879(16) 0.60130(11) 0.0377(4) Uani 1 1 d .
H6A H 0.2214 -0.1341 0.5965 0.057 Uiso 1 1 calc R
H6B H 0.1344 -0.0530 0.5381 0.057 Uiso 1 1 calc R
H6C H 0.1338 -0.1198 0.6320 0.057 Uiso 1 1 calc R
C7 C 0.39942(10) -0.02583(14) 0.70373(10) 0.0297(3) Uani 1 1 d .
H7A H 0.4410 0.0213 0.6795 0.045 Uiso 1 1 calc R
H7B H 0.3762 -0.0959 0.6631 0.045 Uiso 1 1 calc R
H7C H 0.4338 -0.0531 0.7678 0.045 Uiso 1 1 calc R
C8 C 0.42257(10) 0.23352(15) 0.79375(12) 0.0342(3) Uani 1 1 d .
H8A H 0.4612 0.1842 0.8462 0.051 Uiso 1 1 calc R
H8B H 0.4123 0.3127 0.8174 0.051 Uiso 1 1 calc R
H8C H 0.4544 0.2436 0.7474 0.051 Uiso 1 1 calc R
C9 C 0.22055(12) 0.36249(13) 0.72439(12) 0.0357(3) Uani 1 1 d .
H9A H 0.2393 0.4023 0.6754 0.054 Uiso 1 1 calc R
H9B H 0.2576 0.3944 0.7862 0.054 Uiso 1 1 calc R
H9C H 0.1542 0.3777 0.7132 0.054 Uiso 1 1 calc R
C10 C 0.06351(10) 0.15923(17) 0.62415(11) 0.0391(4) Uani 1 1 d .
H10A H 0.0401 0.2092 0.6650 0.059 Uiso 1 1 calc R
H10B H 0.0310 0.0816 0.6134 0.059 Uiso 1 1 calc R
H10C H 0.0523 0.2002 0.5638 0.059 Uiso 1 1 calc R
C11 C 0.20066(10) 0.01626(13) 0.97225(9) 0.0246(3) Uani 1 1 d .
C12 C 0.28515(10) 0.08661(14) 0.99914(9) 0.0265(3) Uani 1 1 d .
C13 C 0.26244(10) 0.20493(13) 0.95693(10) 0.0278(3) Uani 1 1 d .
C14 C 0.16452(10) 0.20554(13) 0.90222(10) 0.0265(3) Uani 1 1 d .
C15 C 0.12726(9) 0.08717(13) 0.90791(9) 0.0246(3) Uani 1 1 d .
C16 C 0.18558(13) -0.10316(15) 1.01510(12) 0.0401(4) Uani 1 1 d .
H16A H 0.1595 -0.0879 1.0654 0.060 Uiso 1 1 calc R
H16B H 0.2454 -0.1452 1.0411 0.060 Uiso 1 1 calc R
H16C H 0.1421 -0.1531 0.9663 0.060 Uiso 1 1 calc R
C17 C 0.38050(12) 0.04750(19) 1.06773(11) 0.0455(4) Uani 1 1 d .
H17A H 0.3913 0.0862 1.1289 0.068 Uiso 1 1 calc R
H17B H 0.4296 0.0715 1.0427 0.068 Uiso 1 1 calc R
H17C H 0.3814 -0.0402 1.0754 0.068 Uiso 1 1 calc R
C18 C 0.32847(14) 0.31351(17) 0.98269(13) 0.0469(4) Uani 1 1 d .
H18A H 0.3038 0.3782 0.9369 0.070 Uiso 1 1 calc R
H18B H 0.3903 0.2896 0.9820 0.070 Uiso 1 1 calc R
H18C H 0.3335 0.3421 1.0457 0.070 Uiso 1 1 calc R
C19 C 0.10240(14) 0.31596(16) 0.86436(13) 0.0458(4) Uani 1 1 d .
H19A H 0.0611 0.3285 0.9014 0.069 Uiso 1 1 calc R
H19B H 0.0648 0.3025 0.7983 0.069 Uiso 1 1 calc R
H19C H 0.1417 0.3873 0.8692 0.069 Uiso 1 1 calc R
C20 C 0.02425(11) 0.05082(18) 0.86712(13) 0.0440(4) Uani 1 1 d .
H20A H 0.0195 -0.0370 0.8604 0.066 Uiso 1 1 calc R
H20B H -0.0039 0.0886 0.8054 0.066 Uiso 1 1 calc R
H20C H -0.0086 0.0776 0.9096 0.066 Uiso 1 1 calc R
C21 C 0.29287(10) -0.24322(12) 0.85157(11) 0.0290(3) Uani 1 1 d .
C22 C 0.34257(15) -0.28908(15) 0.78239(14) 0.0469(4) Uani 1 1 d .
H22A H 0.3049 -0.2680 0.7177 0.070 Uiso 1 1 calc R
H22B H 0.3498 -0.3768 0.7879 0.070 Uiso 1 1 calc R
H22C H 0.4041 -0.2513 0.7982 0.070 Uiso 1 1 calc R
C23 C 0.19681(13) -0.30786(16) 0.82760(17) 0.0527(5) Uani 1 1 d .
H23A H 0.1653 -0.2808 0.8712 0.079 Uiso 1 1 calc R
H23B H 0.2065 -0.3952 0.8336 0.079 Uiso 1 1 calc R
H23C H 0.1582 -0.2882 0.7630 0.079 Uiso 1 1 calc R
C24 C 0.35823(14) -0.27550(17) 0.95271(14) 0.0495(4) Uani 1 1 d .
H24A H 0.4161 -0.2289 0.9675 0.074 Uiso 1 1 calc R
H24B H 0.3728 -0.3617 0.9560 0.074 Uiso 1 1 calc R
H24C H 0.3269 -0.2561 0.9982 0.074 Uiso 1 1 calc R

loop_
_atom_site_aniso_label
_atom_site_aniso_U_11
_atom_site_aniso_U_22
_atom_site_aniso_U_33
_atom_site_aniso_U_23
_atom_site_aniso_U_13
_atom_site_aniso_U_12
Ti1 0.01685(12) 0.01614(12) 0.01448(12) -0.00062(7) 0.00552(8) -0.00033(7)
O1 0.0314(5) 0.0176(4) 0.0272(5) 0.0009(3) 0.0116(4) 0.0017(4)
C1 0.0251(6) 0.0297(7) 0.0150(6) -0.0010(5) 0.0051(5) 0.0042(5)
C2 0.0237(6) 0.0264(6) 0.0159(6) 0.0031(4) 0.0087(5) 0.0055(5)
C3 0.0230(6) 0.0244(6) 0.0205(6) 0.0043(5) 0.0104(5) 0.0003(5)
C4 0.0283(6) 0.0230(6) 0.0212(6) 0.0058(5) 0.0127(5) 0.0054(5)
C5 0.0231(6) 0.0320(7) 0.0166(6) 0.0027(5) 0.0051(5) 0.0076(5)
C6 0.0367(8) 0.0430(9) 0.0262(7) -0.0140(6) 0.0011(6) 0.0020(7)
C7 0.0288(7) 0.0343(7) 0.0296(7) 0.0044(6) 0.0144(6) 0.0097(6)
C8 0.0287(7) 0.0345(8) 0.0425(8) 0.0006(6) 0.0158(6) -0.0081(6)
C9 0.0493(9) 0.0230(7) 0.0439(9) 0.0101(6) 0.0275(7) 0.0079(6)
C10 0.0262(7) 0.0560(10) 0.0286(7) 0.0001(7) 0.0004(6) 0.0150(7)
C11 0.0293(7) 0.0276(7) 0.0208(6) 0.0014(5) 0.0135(5) 0.0016(5)
C12 0.0257(6) 0.0378(7) 0.0160(6) -0.0046(5) 0.0071(5) 0.0019(6)
C13 0.0356(7) 0.0292(7) 0.0232(6) -0.0094(5) 0.0159(6) -0.0065(6)
C14 0.0341(7) 0.0262(6) 0.0244(6) 0.0002(5) 0.0165(5) 0.0060(5)
C15 0.0222(6) 0.0312(7) 0.0235(6) 0.0000(5) 0.0119(5) 0.0017(5)
C16 0.0578(10) 0.0335(8) 0.0400(8) 0.0097(7) 0.0309(8) 0.0039(7)
C17 0.0328(8) 0.0740(13) 0.0235(7) -0.0047(7) 0.0009(6) 0.0076(8)
C18 0.0615(11) 0.0440(9) 0.0408(9) -0.0218(8) 0.0246(8) -0.0245(8)
C19 0.0629(11) 0.0380(9) 0.0508(10) 0.0126(7) 0.0378(9) 0.0243(8)
C20 0.0239(7) 0.0655(12) 0.0452(9) -0.0013(8) 0.0151(7) -0.0040(7)
C21 0.0337(7) 0.0170(6) 0.0406(8) 0.0013(5) 0.0183(6) 0.0017(5)
C22 0.0663(12) 0.0270(8) 0.0612(11) -0.0037(7) 0.0396(10) 0.0066(8)
C23 0.0443(10) 0.0251(8) 0.0935(15) -0.0110(9) 0.0293(10) -0.0098(7)
C24 0.0561(11) 0.0412(10) 0.0521(10) 0.0169(8) 0.0192(9) 0.0198(8)

loop_
_atom_type_symbol
_atom_type_description
_atom_type_scat_dispersion_real
_atom_type_scat_dispersion_imag
_atom_type_scat_source
C C 0.0033 0.0016 'International Tables Vol C Tables 4.2.6.8 and 6.1.1.4'
H H 0.0000 0.0000 'International Tables Vol C Tables 4.2.6.8 and 6.1.1.4'
O O 0.0106 0.0060 'International Tables Vol C Tables 4.2.6.8 and 6.1.1.4'
Ti Ti 0.2776 0.4457 'International Tables Vol C Tables 4.2.6.8 and 6.1.1.4'

loop_
_geom_angle_atom_site_label_1
_geom_angle_atom_site_label_2
_geom_angle_atom_site_label_3
_geom_angle
O1 Ti1 C12 94.63(5)
O1 Ti1 C3 114.30(4)
C12 Ti1 C3 116.48(5)
O1 Ti1 C15 108.42(5)
C12 Ti1 C15 56.80(5)
C3 Ti1 C15 137.24(5)
O1 Ti1 C11 84.07(4)
C12 Ti1 C11 34.07(5)
C3 Ti1 C11 149.23(5)
C15 Ti1 C11 34.00(4)
O1 Ti1 C5 119.98(4)
C12 Ti1 C5 144.92(5)
C3 Ti1 C5 56.65(4)
C15 Ti1 C5 102.82(4)
C11 Ti1 C5 136.61(4)
O1 Ti1 C1 87.99(4)
C12 Ti1 C1 172.99(5)
C3 Ti1 C1 56.59(5)
C15 Ti1 C1 128.37(5)
C11 Ti1 C1 152.92(5)
C5 Ti1 C1 34.14(4)
O1 Ti1 C2 85.09(4)
C12 Ti1 C2 139.91(5)
C3 Ti1 C2 34.04(4)
C15 Ti1 C2 159.15(4)
C11 Ti1 C2 166.65(4)
C5 Ti1 C2 56.33(4)
C1 Ti1 C2 33.78(4)
O1 Ti1 C13 128.41(5)
C12 Ti1 C13 34.01(5)
C3 Ti1 C13 94.21(5)
C15 Ti1 C13 56.08(5)
C11 Ti1 C13 55.98(5)
C5 Ti1 C13 111.60(5)
C1 Ti1 C13 142.25(5)
C2 Ti1 C13 127.50(5)
O1 Ti1 C4 140.10(4)
C12 Ti1 C4 119.46(5)
C3 Ti1 C4 33.80(4)
C15 Ti1 C4 107.58(4)
C11 Ti1 C4 135.78(4)
C5 Ti1 C4 33.59(5)
C1 Ti1 C4 55.87(4)
C2 Ti1 C4 55.72(4)
C13 Ti1 C4 86.45(5)
O1 Ti1 C14 139.14(4)
C12 Ti1 C14 55.83(5)
C3 Ti1 C14 104.76(5)
C15 Ti1 C14 33.51(5)
C11 Ti1 C14 55.45(4)
C5 Ti1 C14 90.97(4)
C1 Ti1 C14 124.93(5)
C2 Ti1 C14 135.77(4)
C13 Ti1 C14 33.17(5)
C4 Ti1 C14 80.40(4)
C21 O1 Ti1 174.34(9)
C2 C1 C5 107.81(11)
C2 C1 C6 127.34(12)
C5 C1 C6 124.69(12)
C2 C1 Ti1 73.26(7)
C5 C1 Ti1 72.72(7)
C6 C1 Ti1 123.29(10)
C1 C2 C3 108.24(11)
C1 C2 C7 128.48(12)
C3 C2 C7 123.01(12)
C1 C2 Ti1 72.96(7)
C3 C2 Ti1 71.98(7)
C7 C2 Ti1 125.47(9)
C2 C3 C4 107.76(11)
C2 C3 C8 124.62(12)
C4 C3 C8 126.65(13)
C2 C3 Ti1 73.98(7)
C4 C3 Ti1 75.37(7)
C8 C3 Ti1 125.35(9)
C5 C4 C3 108.11(11)
C5 C4 C9 125.80(13)
C3 C4 C9 124.15(13)
C5 C4 Ti1 71.57(7)
C3 C4 Ti1 70.83(7)
C9 C4 Ti1 135.73(9)
C4 C5 C1 107.82(11)
C4 C5 C10 126.68(13)
C1 C5 C10 124.75(13)
C4 C5 Ti1 74.84(7)
C1 C5 Ti1 73.14(7)
C10 C5 Ti1 125.59(10)
C1 C6 H6A 109.5
C1 C6 H6B 109.5
H6A C6 H6B 109.5
C1 C6 H6C 109.5
H6A C6 H6C 109.5
H6B C6 H6C 109.5
C2 C7 H7A 109.5
C2 C7 H7B 109.5
H7A C7 H7B 109.5
C2 C7 H7C 109.5
H7A C7 H7C 109.5
H7B C7 H7C 109.5
C3 C8 H8A 109.5
C3 C8 H8B 109.5
H8A C8 H8B 109.5
C3 C8 H8C 109.5
H8A C8 H8C 109.5
H8B C8 H8C 109.5
C4 C9 H9A 109.5
C4 C9 H9B 109.5
H9A C9 H9B 109.5
C4 C9 H9C 109.5
H9A C9 H9C 109.5
H9B C9 H9C 109.5
C5 C10 H10A 109.5
C5 C10 H10B 109.5
H10A C10 H10B 109.5
C5 C10 H10C 109.5
H10A C10 H10C 109.5
H10B C10 H10C 109.5
C12 C11 C15 108.08(12)
C12 C11 C16 126.69(13)
C15 C11 C16 124.54(13)
C12 C11 Ti1 71.89(7)
C15 C11 Ti1 72.64(7)
C16 C11 Ti1 128.62(10)
C11 C12 C13 107.93(12)
C11 C12 C17 126.07(15)
C13 C12 C17 125.78(14)
C11 C12 Ti1 74.04(7)
C13 C12 Ti1 75.38(7)
C17 C12 Ti1 120.83(10)
C14 C13 C12 107.75(12)
C14 C13 C18 127.25(15)
C12 C13 C18 124.11(15)
C14 C13 Ti1 74.63(8)
C12 C13 Ti1 70.61(7)
C18 C13 Ti1 128.71(10)
C13 C14 C15 108.20(12)
C13 C14 C19 127.30(15)
C15 C14 C19 122.89(14)
C13 C14 Ti1 72.20(7)
C15 C14 Ti1 70.35(7)
C19 C14 Ti1 134.44(10)
C11 C15 C14 107.78(12)
C11 C15 C20 125.68(14)
C14 C15 C20 125.71(14)
C11 C15 Ti1 73.36(7)
C14 C15 Ti1 76.14(7)
C20 C15 Ti1 124.58(10)
C11 C16 H16A 109.5
C11 C16 H16B 109.5
H16A C16 H16B 109.5
C11 C16 H16C 109.5
H16A C16 H16C 109.5
H16B C16 H16C 109.5
C12 C17 H17A 109.5
C12 C17 H17B 109.5
H17A C17 H17B 109.5
C12 C17 H17C 109.5
H17A C17 H17C 109.5
H17B C17 H17C 109.5
C13 C18 H18A 109.5
C13 C18 H18B 109.5
H18A C18 H18B 109.5
C13 C18 H18C 109.5
H18A C18 H18C 109.5
H18B C18 H18C 109.5
C14 C19 H19A 109.5
C14 C19 H19B 109.5
H19A C19 H19B 109.5
C14 C19 H19C 109.5
H19A C19 H19C 109.5
H19B C19 H19C 109.5
C15 C20 H20A 109.5
C15 C20 H20B 109.5
H20A C20 H20B 109.5
C15 C20 H20C 109.5
H20A C20 H20C 109.5
H20B C20 H20C 109.5
O1 C21 C23 108.68(12)
O1 C21 C24 110.23(13)
C23 C21 C24 111.34(15)
O1 C21 C22 111.39(12)
C23 C21 C22 108.63(14)
C24 C21 C22 106.57(14)
C21 C22 H22A 109.5
C21 C22 H22B 109.5
H22A C22 H22B 109.5
C21 C22 H22C 109.5
H22A C22 H22C 109.5
H22B C22 H22C 109.5
C21 C23 H23A 109.5
C21 C23 H23B 109.5
H23A C23 H23B 109.5
C21 C23 H23C 109.5
H23A C23 H23C 109.5
H23B C23 H23C 109.5
C21 C24 H24A 109.5
C21 C24 H24B 109.5
H24A C24 H24B 109.5
C21 C24 H24C 109.5
H24A C24 H24C 109.5
H24B C24 H24C 109.5

loop_
_geom_bond_atom_site_label_1
_geom_bond_atom_site_label_2
_geom_bond_distance
Ti1 O1 1.8658(9)
Ti1 C12 2.3955(13)
Ti1 C3 2.4088(12)
Ti1 C15 2.4139(12)
Ti1 C11 2.4231(12)
Ti1 C5 2.4254(12)
Ti1 C1 2.4308(12)
Ti1 C2 2.4347(12)
Ti1 C13 2.4572(13)
Ti1 C4 2.4675(12)
Ti1 C14 2.4886(13)
O1 C21 1.4137(15)
C1 C2 1.4136(19)
C1 C5 1.4254(18)
C1 C6 1.497(2)
C2 C3 1.4177(18)
C2 C7 1.4997(17)
C3 C4 1.4187(18)
C3 C8 1.5015(19)
C4 C5 1.4144(19)
C4 C9 1.5020(18)
C5 C10 1.5059(18)
C6 H6A 0.9600
C6 H6B 0.9600
C6 H6C 0.9600
C7 H7A 0.9600
C7 H7B 0.9600
C7 H7C 0.9600
C8 H8A 0.9600
C8 H8B 0.9600
C8 H8C 0.9600
C9 H9A 0.9600
C9 H9B 0.9600
C9 H9C 0.9600
C10 H10A 0.9600
C10 H10B 0.9600
C10 H10C 0.9600
C11 C12 1.4119(19)
C11 C15 1.4143(19)
C11 C16 1.494(2)
C12 C13 1.421(2)
C12 C17 1.505(2)
C13 C14 1.412(2)
C13 C18 1.502(2)
C14 C15 1.415(2)
C14 C19 1.505(2)
C15 C20 1.502(2)
C16 H16A 0.9600
C16 H16B 0.9600
C16 H16C 0.9600
C17 H17A 0.9600
C17 H17B 0.9600
C17 H17C 0.9600
C18 H18A 0.9600
C18 H18B 0.9600
C18 H18C 0.9600
C19 H19A 0.9600
C19 H19B 0.9600
C19 H19C 0.9600
C20 H20A 0.9600
C20 H20B 0.9600
C20 H20C 0.9600
C21 C23 1.526(2)
C21 C24 1.527(2)
C21 C22 1.531(2)
C22 H22A 0.9600
C22 H22B 0.9600
C22 H22C 0.9600
C23 H23A 0.9600
C23 H23B 0.9600
C23 H23C 0.9600
C24 H24A 0.9600
C24 H24B 0.9600
C24 H24C 0.9600
